data_2221789
loop_
_publ_author_name
'Zhao, Hong'
'Xiao, Jie'

_publ_section_title
<i>trans</i>-Diaquabis[5-(1<i>H</i>-imidazol-4-yl-\k<i>N</i>^3^)-1<i>H</i>-tetrazolato-\k<i>N</i>^1^]zinc(II)
_journal_coeditor_code RZ2306
_journal_issue 5
_journal_name_full 'Acta Crystallographica Section E'
_journal_page_first m542
_journal_paper_doi 10.1107/S1600536809013567
_journal_volume 65
_journal_year 2009
_chemical_formula_iupac '[Zn (C4 H3 N6)2 (H2 O)2]'
_chemical_formula_moiety 'C8 H10 N12 O2 Zn'
_chemical_formula_sum 'C8 H10 N12 O2 Zn'
_chemical_formula_weight 371.65
_chemical_name_systematic
;
<i>trans</i>-Diaquabis[5-(1<i>H</i>-imidazol-4-yl-\k<i>N</i>^3^)-1<i>H</i>-
tetrazolato-\k<i>N</i>^1^]zinc(II)
;
_space_group_IT_number 14
_symmetry_cell_setting monoclinic
_symmetry_space_group_name_Hall '-P 2ybc'
_symmetry_space_group_name_H-M 'P 1 21/c 1'
_atom_sites_solution_hydrogens geom
_atom_sites_solution_primary direct
_atom_sites_solution_secondary difmap
_audit_creation_method SHELXL-97
_cell_angle_alpha 90.00
_cell_angle_beta 110.70(2)
_cell_angle_gamma 90.00
_cell_formula_units_Z 2
_cell_length_a 5.9068(10)
_cell_length_b 17.408(3)
_cell_length_c 7.091(2)
_cell_measurement_reflns_used 2098
_cell_measurement_temperature 291
_cell_measurement_theta_max 27.4487
_cell_measurement_theta_min 2.3398
_cell_volume 682.1(3)
_computing_cell_refinement 'CrystalClear (Rigaku, 2005)'
_computing_data_collection 'CrystalClear (Rigaku, 2005)'
_computing_data_reduction 'CrystalClear (Rigaku, 2005)'
_computing_molecular_graphics 'SHELXTL/PC (Sheldrick, 2008)'
_computing_publication_material 'SHELXTL/PC (Sheldrick, 2008)'
_computing_structure_refinement 'SHELXL97 (Sheldrick, 2008)'
_computing_structure_solution 'SHELXS97 (Sheldrick, 2008)'
_diffrn_ambient_temperature 291
_diffrn_detector_area_resol_mean 13.6612
_diffrn_measured_fraction_theta_full 0.991
_diffrn_measured_fraction_theta_max 0.991
_diffrn_measurement_device_type 'Rigaku SCXmini'
_diffrn_measurement_method \w
_diffrn_radiation_monochromator graphite
_diffrn_radiation_source 'fine-focus sealed tube'
_diffrn_radiation_type MoK\a
_diffrn_radiation_wavelength 0.71073
_diffrn_reflns_av_R_equivalents 0.0247
_diffrn_reflns_av_sigmaI/netI 0.0197
_diffrn_reflns_limit_h_max 7
_diffrn_reflns_limit_h_min -7
_diffrn_reflns_limit_k_max 22
_diffrn_reflns_limit_k_min -22
_diffrn_reflns_limit_l_max 9
_diffrn_reflns_limit_l_min -9
_diffrn_reflns_number 6793
_diffrn_reflns_theta_full 27.49
_diffrn_reflns_theta_max 27.49
_diffrn_reflns_theta_min 2.34
_diffrn_standards_number 0
_exptl_absorpt_coefficient_mu 1.835
_exptl_absorpt_correction_T_max 0.762
_exptl_absorpt_correction_T_min 0.753
_exptl_absorpt_correction_type multi-scan
_exptl_absorpt_process_details '(CrystalClear; Rigaku, 2005)'
_exptl_crystal_colour Colourless
_exptl_crystal_density_diffrn 1.809
_exptl_crystal_density_method 'not measured'
_exptl_crystal_description Prism
_exptl_crystal_F_000 376
_exptl_crystal_size_max 0.20
_exptl_crystal_size_mid 0.18
_exptl_crystal_size_min 0.15
_refine_diff_density_max 0.589
_refine_diff_density_min -0.636
_refine_ls_extinction_method none
_refine_ls_goodness_of_fit_ref 1.302
_refine_ls_hydrogen_treatment constr
_refine_ls_matrix_type full
_refine_ls_number_parameters 106
_refine_ls_number_reflns 1555
_refine_ls_number_restraints 0
_refine_ls_restrained_S_all 1.302
_refine_ls_R_factor_all 0.0363
_refine_ls_R_factor_gt 0.0283
_refine_ls_shift/su_max 0.000
_refine_ls_shift/su_mean 0.000
_refine_ls_structure_factor_coef Fsqd
_refine_ls_weighting_details 'calc w=1/[\s^2^(Fo^2^)+(0.0683P)^2^+0.021P] where P=(Fo^2^+2Fc^2^)/3'
_refine_ls_weighting_scheme calc
_refine_ls_wR_factor_gt 0.0860
_refine_ls_wR_factor_ref 0.1132
_reflns_number_gt 1429
_reflns_number_total 1555
_reflns_threshold_expression I>2\s(I)
_cod_data_source_file rz2306.cif
_cod_data_source_block I
_cod_original_sg_symbol_H-M 'P 21/c'
_cod_database_code 2221789
_cod_database_fobs_code 2221789

loop_
_symmetry_equiv_pos_as_xyz
'x, y, z'
'-x, y+1/2, -z+1/2'
'-x, -y, -z'
'x, -y-1/2, z-1/2'

loop_
_atom_site_type_symbol
_atom_site_label
_atom_site_fract_x
_atom_site_fract_y
_atom_site_fract_z
_atom_site_U_iso_or_equiv
_atom_site_adp_type
_atom_site_calc_flag
_atom_site_refinement_flags
_atom_site_occupancy
_atom_site_disorder_assembly
_atom_site_disorder_group
Zn Zn1 1.0000 0.5000 0.5000 0.02202(18) Uani d S 1 . .
C C1 0.9503(4) 0.34932(12) 0.3008(3) 0.0212(4) Uani d . 1 . .
C C2 1.0396(4) 0.27845(13) 0.2890(4) 0.0287(5) Uani d . 1 . .
H H2 0.9581 0.2376 0.2090 0.034 Uiso calc R 1 . .
C C3 1.3185(4) 0.34887(13) 0.5063(4) 0.0262(5) Uani d . 1 . .
H H3 1.4657 0.3635 0.6021 0.031 Uiso calc R 1 . .
C C4 0.7145(4) 0.38475(12) 0.2122(3) 0.0207(4) Uani d . 1 . .
N N1 1.1269(3) 0.39332(10) 0.4390(3) 0.0223(4) Uani d . 1 . .
N N2 1.2733(4) 0.27947(11) 0.4186(3) 0.0292(4) Uani d . 1 . .
H H2A 1.3746 0.2421 0.4404 0.035 Uiso calc R 1 . .
N N3 0.6743(3) 0.45320(10) 0.2795(3) 0.0208(4) Uani d . 1 . .
N N4 0.4411(3) 0.46893(11) 0.1772(3) 0.0242(4) Uani d . 1 . .
N N5 0.3469(3) 0.41230(11) 0.0538(3) 0.0272(4) Uani d . 1 . .
N N6 0.5162(3) 0.35808(11) 0.0704(3) 0.0258(4) Uani d . 1 . .
O O1 1.0962(3) 0.56118(9) 0.2680(2) 0.0285(4) Uani d . 1 . .
H H1B 0.9793 0.5753 0.1617 0.043 Uiso d R 1 . .
H H1A 1.1972 0.5434 0.2327 0.043 Uiso d R 1 . .

loop_
_atom_site_aniso_label
_atom_site_aniso_U_11
_atom_site_aniso_U_22
_atom_site_aniso_U_33
_atom_site_aniso_U_12
_atom_site_aniso_U_13
_atom_site_aniso_U_23
Zn1 0.0195(3) 0.0171(2) 0.0251(3) 0.00042(11) 0.00252(17) -0.00441(12)
C1 0.0214(10) 0.0190(10) 0.0211(10) -0.0010(7) 0.0049(8) -0.0013(8)
C2 0.0301(12) 0.0212(11) 0.0323(12) 0.0020(9) 0.0081(9) -0.0019(9)
C3 0.0198(10) 0.0270(11) 0.0287(11) 0.0035(8) 0.0045(9) 0.0030(9)
C4 0.0210(10) 0.0175(9) 0.0216(10) -0.0022(7) 0.0052(8) 0.0008(8)
N1 0.0186(9) 0.0194(8) 0.0256(9) 0.0007(7) 0.0039(7) -0.0019(7)
N2 0.0271(10) 0.0233(9) 0.0356(11) 0.0098(8) 0.0089(8) 0.0035(8)
N3 0.0169(9) 0.0214(9) 0.0217(9) 0.0030(7) 0.0037(7) -0.0004(7)
N4 0.0177(9) 0.0277(10) 0.0254(10) 0.0021(7) 0.0051(7) 0.0028(8)
N5 0.0192(9) 0.0297(10) 0.0286(10) -0.0008(7) 0.0031(7) 0.0028(8)
N6 0.0215(9) 0.0214(9) 0.0282(10) -0.0031(7) 0.0011(7) -0.0021(8)
O1 0.0226(8) 0.0344(9) 0.0259(8) 0.0058(6) 0.0055(6) 0.0016(7)

loop_
_atom_type_symbol
_atom_type_description
_atom_type_scat_dispersion_real
_atom_type_scat_dispersion_imag
_atom_type_scat_source
C C 0.0033 0.0016 'International Tables Vol C Tables 4.2.6.8 and 6.1.1.4'
H H 0.0000 0.0000 'International Tables Vol C Tables 4.2.6.8 and 6.1.1.4'
N N 0.0061 0.0033 'International Tables Vol C Tables 4.2.6.8 and 6.1.1.4'
O O 0.0106 0.0060 'International Tables Vol C Tables 4.2.6.8 and 6.1.1.4'
Zn Zn 0.2839 1.4301 'International Tables Vol C Tables 4.2.6.8 and 6.1.1.4'

loop_
_geom_angle_atom_site_label_1
_geom_angle_atom_site_label_2
_geom_angle_atom_site_label_3
_geom_angle_site_symmetry_1
_geom_angle_site_symmetry_3
_geom_angle
_geom_angle_publ_flag
N1 Zn1 N1 3_766 . 180.0 ?
N1 Zn1 N3 3_766 3_766 79.02(7) ?
N1 Zn1 N3 . 3_766 100.98(7) ?
N1 Zn1 N3 3_766 . 100.98(7) ?
N1 Zn1 N3 . . 79.02(7) ?
N3 Zn1 N3 3_766 . 180.00(8) ?
N1 Zn1 O1 3_766 . 86.07(7) ?
N1 Zn1 O1 . . 93.93(7) ?
N3 Zn1 O1 3_766 . 87.66(7) ?
N3 Zn1 O1 . . 92.34(7) ?
N1 Zn1 O1 3_766 3_766 93.93(7) ?
N1 Zn1 O1 . 3_766 86.07(7) ?
N3 Zn1 O1 3_766 3_766 92.34(7) ?
N3 Zn1 O1 . 3_766 87.66(7) ?
O1 Zn1 O1 . 3_766 180.00(7) ?
C2 C1 N1 . . 109.58(19) ?
C2 C1 C4 . . 134.1(2) ?
N1 C1 C4 . . 116.14(18) ?
C1 C2 N2 . . 105.7(2) ?
C1 C2 H2 . . 127.2 ?
N2 C2 H2 . . 127.2 ?
N1 C3 N2 . . 110.9(2) ?
N1 C3 H3 . . 124.5 ?
N2 C3 H3 . . 124.5 ?
N6 C4 N3 . . 111.23(19) ?
N6 C4 C1 . . 129.4(2) ?
N3 C4 C1 . . 119.34(19) ?
C3 N1 C1 . . 105.58(19) ?
C3 N1 Zn1 . . 140.26(16) ?
C1 N1 Zn1 . . 113.59(14) ?
C3 N2 C2 . . 108.22(18) ?
C3 N2 H2A . . 125.9 ?
C2 N2 H2A . . 125.9 ?
C4 N3 N4 . . 105.51(17) ?
C4 N3 Zn1 . . 111.67(14) ?
N4 N3 Zn1 . . 142.77(14) ?
N5 N4 N3 . . 108.77(18) ?
N4 N5 N6 . . 110.06(17) ?
C4 N6 N5 . . 104.42(19) ?
Zn1 O1 H1B . . 117.1 ?
Zn1 O1 H1A . . 118.2 ?
H1B O1 H1A . . 107.4 ?

loop_
_geom_bond_atom_site_label_1
_geom_bond_atom_site_label_2
_geom_bond_site_symmetry_2
_geom_bond_distance
_geom_bond_publ_flag
Zn1 N1 3_766 2.1042(18) ?
Zn1 N1 . 2.1042(18) ?
Zn1 N3 3_766 2.1641(19) ?
Zn1 N3 . 2.1641(19) ?
Zn1 O1 . 2.1966(17) ?
Zn1 O1 3_766 2.1966(17) ?
C1 C2 . 1.356(3) ?
C1 N1 . 1.383(3) ?
C1 C4 . 1.448(3) ?
C2 N2 . 1.362(3) ?
C2 H2 . 0.9300 ?
C3 N1 . 1.313(3) ?
C3 N2 . 1.342(3) ?
C3 H3 . 0.9300 ?
C4 N6 . 1.329(3) ?
C4 N3 . 1.336(3) ?
N2 H2A . 0.8600 ?
N3 N4 . 1.339(3) ?
N4 N5 . 1.305(3) ?
N5 N6 . 1.350(3) ?
O1 H1B . 0.8585 ?
O1 H1A . 0.7874 ?

loop_
_geom_hbond_atom_site_label_D
_geom_hbond_atom_site_label_H
_geom_hbond_atom_site_label_A
_geom_hbond_site_symmetry_A
_geom_hbond_distance_DH
_geom_hbond_distance_HA
_geom_hbond_distance_DA
_geom_hbond_angle_DHA
N2 H2A N6 4_666 0.86 2.01 2.803(3) 152.7
O1 H1B N5 3_665 0.86 2.00 2.837(3) 163.5
O1 H1A N4 1_655 0.79 2.08 2.841(2) 163.8
